data_4307674
loop_
_publ_author_name
'Shaun P. Green'
'Cameron Jones'
'Guoxia Jin'
'Andreas Stasch'

_publ_section_title
;
Base-Stabilized Amidodiarsenes: Synthesis, Structure, and Theoretical
Studies
;
_journal_name_full 'Inorganic Chemistry'
_journal_page_first 8
_journal_page_last 10
_journal_paper_doi 10.1021/ic062163f
_journal_volume 46
_journal_year 2007
_chemical_formula_sum 'C37 H56 Cl2 N3 P'
_chemical_formula_weight 644.72
_chemical_name_systematic
; 
 ? 
;
_space_group_IT_number 14
_symmetry_cell_setting monoclinic
_symmetry_space_group_name_Hall '-P 2yn'
_symmetry_space_group_name_H-M 'P 1 21/n 1'
_atom_sites_solution_hydrogens geom
_atom_sites_solution_primary direct
_atom_sites_solution_secondary difmap
_audit_creation_method SHELXL-97
_cell_angle_alpha 90.00
_cell_angle_beta 98.55(3)
_cell_angle_gamma 90.00
_cell_formula_units_Z 4
_cell_length_a 9.3103(19)
_cell_length_b 18.450(4)
_cell_length_c 20.787(4)
_cell_measurement_temperature 150(2)
_cell_volume 3531.0(13)
_computing_structure_refinement 'SHELXL-97 (Sheldrick, 1997)'
_computing_structure_solution 'SHELXS-97 (Sheldrick, 1990)'
_diffrn_ambient_temperature 150(2)
_diffrn_measured_fraction_theta_full 0.996
_diffrn_measured_fraction_theta_max 0.996
_diffrn_measurement_device_type 'Nonius Kappa CCD'
_diffrn_radiation_monochromator graphite
_diffrn_radiation_source 'fine-focus sealed tube'
_diffrn_radiation_type MoK\a
_diffrn_radiation_wavelength 0.71073
_diffrn_reflns_av_R_equivalents 0.0390
_diffrn_reflns_av_sigmaI/netI 0.0606
_diffrn_reflns_limit_h_max 11
_diffrn_reflns_limit_h_min -11
_diffrn_reflns_limit_k_max 22
_diffrn_reflns_limit_k_min -22
_diffrn_reflns_limit_l_max 25
_diffrn_reflns_limit_l_min -25
_diffrn_reflns_number 13106
_diffrn_reflns_theta_full 26.00
_diffrn_reflns_theta_max 26.00
_diffrn_reflns_theta_min 2.96
_exptl_absorpt_coefficient_mu 0.259
_exptl_absorpt_correction_T_max 0.938
_exptl_absorpt_correction_T_min 0.880
_exptl_absorpt_correction_type multi-scan
_exptl_absorpt_process_details 'Sortav (Blessing, 1995)'
_exptl_crystal_colour colourless
_exptl_crystal_density_diffrn 1.213
_exptl_crystal_density_method 'not measured'
_exptl_crystal_description block
_exptl_crystal_F_000 1392
_exptl_crystal_size_max 0.50
_exptl_crystal_size_mid 0.30
_exptl_crystal_size_min 0.25
_refine_diff_density_max 0.798
_refine_diff_density_min -0.375
_refine_diff_density_rms 0.062
_refine_ls_extinction_method none
_refine_ls_goodness_of_fit_ref 1.045
_refine_ls_hydrogen_treatment constr
_refine_ls_matrix_type full
_refine_ls_number_parameters 396
_refine_ls_number_reflns 6930
_refine_ls_number_restraints 0
_refine_ls_restrained_S_all 1.045
_refine_ls_R_factor_all 0.0820
_refine_ls_R_factor_gt 0.0560
_refine_ls_shift/su_max 0.001
_refine_ls_shift/su_mean 0.000
_refine_ls_structure_factor_coef Fsqd
_refine_ls_weighting_details 'calc w=1/[\s^2^(Fo^2^)+(0.0759P)^2^+2.2110P] where P=(Fo^2^+2Fc^2^)/3'
_refine_ls_weighting_scheme calc
_refine_ls_wR_factor_gt 0.1430
_refine_ls_wR_factor_ref 0.1583
_reflns_number_gt 5100
_reflns_number_total 6930
_reflns_threshold_expression >2sigma(I)
_cod_data_source_file ic062163fsi20061114_083022.cif
_cod_data_source_block compound1
_cod_original_cell_volume 3530.9(12)
_cod_database_code 4307674

loop_
_symmetry_equiv_pos_as_xyz
'x, y, z'
'-x+1/2, y+1/2, -z+1/2'
'-x, -y, -z'
'x-1/2, -y-1/2, z-1/2'

loop_
_atom_site_label
_atom_site_type_symbol
_atom_site_fract_x
_atom_site_fract_y
_atom_site_fract_z
_atom_site_U_iso_or_equiv
_atom_site_adp_type
_atom_site_occupancy
_atom_site_symmetry_multiplicity
_atom_site_calc_flag
_atom_site_refinement_flags
_atom_site_disorder_assembly
_atom_site_disorder_group
Cl1 Cl 0.80562(10) 0.70592(4) 0.26137(4) 0.0439(2) Uani 1 1 d . . .
P1 P 0.78529(8) 0.81651(4) 0.23906(3) 0.02728(19) Uani 1 1 d . . .
N1 N 0.9378(2) 0.84400(10) 0.20295(9) 0.0212(5) Uani 1 1 d . . .
C1 C 1.0282(3) 0.85985(12) 0.26030(11) 0.0199(5) Uani 1 1 d . . .
Cl2 Cl 0.65466(8) 0.78785(4) 0.14013(3) 0.0391(2) Uani 1 1 d . . .
N2 N 0.9516(2) 0.83616(10) 0.30570(9) 0.0206(4) Uani 1 1 d . . .
C2 C 0.9683(3) 0.84184(13) 0.13679(11) 0.0215(5) Uani 1 1 d . . .
N3 N 1.1598(2) 0.89062(11) 0.26843(9) 0.0244(5) Uani 1 1 d . . .
C3 C 0.9110(3) 0.89678(13) 0.09366(11) 0.0240(6) Uani 1 1 d . . .
C4 C 0.9494(3) 0.89656(14) 0.03145(12) 0.0286(6) Uani 1 1 d . . .
H4 H 0.9138 0.9337 0.0016 0.034 Uiso 1 1 calc R . .
C5 C 1.0382(3) 0.84347(15) 0.01232(12) 0.0317(6) Uani 1 1 d . . .
H5 H 1.0656 0.8452 -0.0299 0.038 Uiso 1 1 calc R . .
C6 C 1.0875(3) 0.78782(14) 0.05419(13) 0.0301(6) Uani 1 1 d . . .
H6 H 1.1457 0.7506 0.0399 0.036 Uiso 1 1 calc R . .
C7 C 1.0531(3) 0.78547(13) 0.11737(12) 0.0249(6) Uani 1 1 d . . .
C8 C 0.8040(3) 0.95378(14) 0.11120(12) 0.0277(6) Uani 1 1 d . . .
H8 H 0.7588 0.9346 0.1485 0.033 Uiso 1 1 calc R . .
C9 C 0.8766(4) 1.02638(15) 0.13238(15) 0.0389(7) Uani 1 1 d . . .
H9A H 0.9455 1.0194 0.1724 0.058 Uiso 1 1 calc R . .
H9B H 0.8023 1.0615 0.1403 0.058 Uiso 1 1 calc R . .
H9C H 0.9286 1.0446 0.0980 0.058 Uiso 1 1 calc R . .
C10 C 0.6820(4) 0.96732(17) 0.05455(14) 0.0416(7) Uani 1 1 d . . .
H10A H 0.7224 0.9899 0.0185 0.062 Uiso 1 1 calc R . .
H10B H 0.6094 0.9996 0.0688 0.062 Uiso 1 1 calc R . .
H10C H 0.6363 0.9211 0.0401 0.062 Uiso 1 1 calc R . .
C11 C 1.1001(3) 0.72035(14) 0.16016(13) 0.0313(6) Uani 1 1 d . . .
H11 H 1.0873 0.7326 0.2058 0.038 Uiso 1 1 calc R . .
C12 C 0.9988(4) 0.65640(16) 0.13719(16) 0.0469(8) Uani 1 1 d . . .
H12A H 0.8975 0.6713 0.1364 0.070 Uiso 1 1 calc R . .
H12B H 1.0204 0.6155 0.1672 0.070 Uiso 1 1 calc R . .
H12C H 1.0141 0.6417 0.0934 0.070 Uiso 1 1 calc R . .
C13 C 1.2572(4) 0.69738(17) 0.16010(18) 0.0499(9) Uani 1 1 d . . .
H13A H 1.2701 0.6817 0.1163 0.075 Uiso 1 1 calc R . .
H13B H 1.2809 0.6572 0.1907 0.075 Uiso 1 1 calc R . .
H13C H 1.3217 0.7384 0.1733 0.075 Uiso 1 1 calc R . .
C14 C 0.9400(3) 0.86572(13) 0.36860(11) 0.0210(5) Uani 1 1 d . . .
C15 C 0.8918(3) 0.93749(13) 0.37468(12) 0.0253(6) Uani 1 1 d . . .
C16 C 0.8672(3) 0.96064(15) 0.43599(13) 0.0325(6) Uani 1 1 d . . .
H16 H 0.8333 1.0086 0.4412 0.039 Uiso 1 1 calc R . .
C17 C 0.8911(3) 0.91528(15) 0.48919(13) 0.0347(7) Uani 1 1 d . . .
H17 H 0.8743 0.9323 0.5306 0.042 Uiso 1 1 calc R . .
C18 C 0.9390(3) 0.84552(15) 0.48283(12) 0.0310(6) Uani 1 1 d . . .
H18 H 0.9561 0.8151 0.5201 0.037 Uiso 1 1 calc R . .
C19 C 0.9632(3) 0.81856(13) 0.42236(11) 0.0236(5) Uani 1 1 d . . .
C20 C 0.8615(3) 0.99017(14) 0.31730(12) 0.0277(6) Uani 1 1 d . . .
H20 H 0.9047 0.9692 0.2802 0.033 Uiso 1 1 calc R . .
C21 C 0.6983(3) 0.99912(16) 0.29536(15) 0.0404(7) Uani 1 1 d . . .
H21A H 0.6556 0.9520 0.2818 0.061 Uiso 1 1 calc R . .
H21B H 0.6820 1.0330 0.2587 0.061 Uiso 1 1 calc R . .
H21C H 0.6529 1.0181 0.3315 0.061 Uiso 1 1 calc R . .
C22 C 0.9306(3) 1.06496(15) 0.33290(14) 0.0366(7) Uani 1 1 d . . .
H22A H 0.8829 1.0888 0.3662 0.055 Uiso 1 1 calc R . .
H22B H 0.9186 1.0947 0.2934 0.055 Uiso 1 1 calc R . .
H22C H 1.0343 1.0591 0.3491 0.055 Uiso 1 1 calc R . .
C23 C 1.0083(3) 0.74019(14) 0.41734(12) 0.0275(6) Uani 1 1 d . . .
H23 H 1.0190 0.7303 0.3710 0.033 Uiso 1 1 calc R . .
C24 C 1.1524(4) 0.72321(17) 0.45929(15) 0.0416(7) Uani 1 1 d . . .
H24A H 1.2276 0.7557 0.4476 0.062 Uiso 1 1 calc R . .
H24B H 1.1795 0.6729 0.4521 0.062 Uiso 1 1 calc R . .
H24C H 1.1431 0.7301 0.5052 0.062 Uiso 1 1 calc R . .
C25 C 0.8907(4) 0.68980(15) 0.43579(16) 0.0403(7) Uani 1 1 d . . .
H25A H 0.8830 0.6960 0.4820 0.060 Uiso 1 1 calc R . .
H25B H 0.9162 0.6394 0.4278 0.060 Uiso 1 1 calc R . .
H25C H 0.7973 0.7016 0.4095 0.060 Uiso 1 1 calc R . .
C26 C 1.2066(3) 0.93626(13) 0.21531(12) 0.0262(6) Uani 1 1 d . . .
H26 H 1.1177 0.9436 0.1825 0.031 Uiso 1 1 calc R . .
C27 C 1.2571(4) 1.01203(15) 0.23873(13) 0.0353(7) Uani 1 1 d . . .
H27A H 1.3493 1.0083 0.2691 0.042 Uiso 1 1 calc R . .
H27B H 1.1835 1.0344 0.2623 0.042 Uiso 1 1 calc R . .
C28 C 1.2797(4) 1.05998(16) 0.18056(14) 0.0409(8) Uani 1 1 d . . .
H28A H 1.1848 1.0687 0.1532 0.049 Uiso 1 1 calc R . .
H28B H 1.3196 1.1074 0.1967 0.049 Uiso 1 1 calc R . .
C29 C 1.3821(3) 1.02527(16) 0.13966(14) 0.0389(7) Uani 1 1 d . . .
H29A H 1.4810 1.0234 0.1649 0.047 Uiso 1 1 calc R . .
H29B H 1.3864 1.0553 0.1005 0.047 Uiso 1 1 calc R . .
C30 C 1.3336(4) 0.94872(16) 0.11876(13) 0.0376(7) Uani 1 1 d . . .
H30A H 1.4051 0.9267 0.0938 0.045 Uiso 1 1 calc R . .
H30B H 1.2387 0.9509 0.0901 0.045 Uiso 1 1 calc R . .
C31 C 1.3197(3) 0.90164(15) 0.17846(12) 0.0312(6) Uani 1 1 d . . .
H31A H 1.2890 0.8520 0.1645 0.037 Uiso 1 1 calc R . .
H31B H 1.4146 0.8986 0.2070 0.037 Uiso 1 1 calc R . .
C32 C 1.2571(3) 0.87648(17) 0.33224(13) 0.0364(7) Uani 1 1 d . . .
H32 H 1.2094 0.8361 0.3533 0.044 Uiso 1 1 calc R . .
C33 C 1.2678(4) 0.93963(17) 0.38111(13) 0.0395(7) Uani 1 1 d . . .
H33A H 1.3162 0.9813 0.3634 0.047 Uiso 1 1 calc R . .
H33B H 1.1689 0.9550 0.3873 0.047 Uiso 1 1 calc R . .
C34 C 1.3537(4) 0.9174(2) 0.44699(17) 0.0631(11) Uani 1 1 d . . .
H34A H 1.3663 0.9601 0.4762 0.076 Uiso 1 1 calc R . .
H34B H 1.2986 0.8802 0.4674 0.076 Uiso 1 1 calc R . .
C35 C 1.4967(5) 0.8884(3) 0.43887(18) 0.0740(13) Uani 1 1 d . . .
H35A H 1.5462 0.8717 0.4818 0.089 Uiso 1 1 calc R . .
H35B H 1.5557 0.9282 0.4243 0.089 Uiso 1 1 calc R . .
C36 C 1.4929(4) 0.8264(2) 0.39094(18) 0.0655(12) Uani 1 1 d . . .
H36A H 1.4476 0.7834 0.4082 0.079 Uiso 1 1 calc R . .
H36B H 1.5931 0.8133 0.3849 0.079 Uiso 1 1 calc R . .
C37 C 1.4048(4) 0.8487(2) 0.32488(17) 0.0566(10) Uani 1 1 d . . .
H37A H 1.4585 0.8868 0.3048 0.068 Uiso 1 1 calc R . .
H37B H 1.3946 0.8063 0.2954 0.068 Uiso 1 1 calc R . .

loop_
_atom_site_aniso_label
_atom_site_aniso_U_11
_atom_site_aniso_U_22
_atom_site_aniso_U_33
_atom_site_aniso_U_23
_atom_site_aniso_U_13
_atom_site_aniso_U_12
Cl1 0.0618(6) 0.0328(4) 0.0360(4) 0.0010(3) 0.0033(4) -0.0189(4)
P1 0.0272(4) 0.0321(4) 0.0234(3) -0.0018(3) 0.0063(3) -0.0071(3)
N1 0.0232(12) 0.0233(10) 0.0171(10) 0.0007(8) 0.0037(8) -0.0029(9)
C1 0.0235(14) 0.0176(11) 0.0182(11) 0.0011(9) 0.0021(10) 0.0032(10)
Cl2 0.0365(4) 0.0503(4) 0.0293(4) -0.0038(3) 0.0009(3) -0.0134(3)
N2 0.0240(12) 0.0210(10) 0.0175(9) 0.0010(8) 0.0052(8) -0.0027(9)
C2 0.0218(14) 0.0252(12) 0.0184(11) -0.0018(10) 0.0056(10) -0.0051(11)
N3 0.0224(12) 0.0303(11) 0.0205(10) 0.0025(9) 0.0029(9) -0.0038(10)
C3 0.0244(15) 0.0256(13) 0.0216(12) -0.0015(10) 0.0023(10) -0.0022(11)
C4 0.0309(16) 0.0315(14) 0.0232(13) 0.0047(11) 0.0034(11) -0.0017(12)
C5 0.0366(18) 0.0382(15) 0.0219(13) -0.0022(11) 0.0095(12) -0.0050(13)
C6 0.0334(17) 0.0291(14) 0.0296(14) -0.0059(11) 0.0108(12) -0.0003(12)
C7 0.0284(15) 0.0217(12) 0.0252(13) -0.0016(10) 0.0061(11) -0.0031(11)
C8 0.0288(16) 0.0293(14) 0.0258(13) 0.0033(11) 0.0066(11) 0.0035(12)
C9 0.043(2) 0.0281(15) 0.0442(17) 0.0007(13) 0.0033(14) 0.0076(13)
C10 0.0378(19) 0.0459(18) 0.0397(16) -0.0007(14) 0.0013(14) 0.0106(15)
C11 0.0420(18) 0.0212(13) 0.0321(14) 0.0029(11) 0.0099(13) 0.0050(12)
C12 0.062(2) 0.0289(15) 0.0513(19) 0.0045(14) 0.0128(17) -0.0061(15)
C13 0.050(2) 0.0358(17) 0.067(2) 0.0170(15) 0.0182(18) 0.0147(15)
C14 0.0201(14) 0.0257(12) 0.0176(11) -0.0017(9) 0.0041(10) -0.0032(10)
C15 0.0257(15) 0.0236(13) 0.0267(13) -0.0011(10) 0.0048(11) -0.0040(11)
C16 0.0383(18) 0.0285(14) 0.0316(14) -0.0058(11) 0.0082(12) -0.0022(12)
C17 0.0447(19) 0.0377(16) 0.0234(13) -0.0076(11) 0.0107(13) -0.0083(14)
C18 0.0396(18) 0.0347(15) 0.0193(12) 0.0022(11) 0.0065(11) -0.0061(13)
C19 0.0230(14) 0.0266(13) 0.0215(12) 0.0012(10) 0.0048(10) -0.0041(11)
C20 0.0292(16) 0.0245(13) 0.0284(13) 0.0003(10) 0.0012(11) 0.0035(11)
C21 0.0365(18) 0.0359(16) 0.0469(18) 0.0045(13) -0.0001(14) 0.0042(14)
C22 0.0410(19) 0.0281(14) 0.0403(16) 0.0054(12) 0.0050(14) -0.0018(13)
C23 0.0312(16) 0.0261(13) 0.0262(13) 0.0036(10) 0.0071(12) 0.0004(12)
C24 0.042(2) 0.0395(17) 0.0419(17) 0.0119(13) 0.0008(14) 0.0029(15)
C25 0.045(2) 0.0264(14) 0.0521(18) 0.0042(13) 0.0166(15) -0.0063(13)
C26 0.0285(16) 0.0253(13) 0.0262(13) 0.0025(10) 0.0086(11) -0.0071(11)
C27 0.0431(19) 0.0308(15) 0.0340(15) -0.0011(12) 0.0125(13) -0.0107(13)
C28 0.050(2) 0.0314(15) 0.0419(16) 0.0058(13) 0.0100(15) -0.0119(14)
C29 0.0377(18) 0.0485(18) 0.0310(15) 0.0111(13) 0.0066(13) -0.0202(15)
C30 0.0383(18) 0.0493(18) 0.0268(14) 0.0028(13) 0.0105(13) -0.0101(14)
C31 0.0307(16) 0.0367(15) 0.0275(13) 0.0011(11) 0.0088(12) -0.0076(13)
C32 0.0294(17) 0.0464(17) 0.0311(14) 0.0056(13) -0.0034(12) 0.0022(14)
C33 0.0357(18) 0.0507(18) 0.0298(14) 0.0019(13) -0.0028(13) -0.0133(15)
C34 0.059(3) 0.084(3) 0.0425(19) 0.0038(18) -0.0049(18) -0.017(2)
C35 0.056(3) 0.123(4) 0.042(2) 0.014(2) 0.0049(18) 0.000(3)
C36 0.042(2) 0.099(3) 0.057(2) 0.042(2) 0.0142(18) 0.025(2)
C37 0.041(2) 0.081(3) 0.0481(19) 0.0145(18) 0.0076(16) 0.0111(19)

loop_
_atom_type_symbol
_atom_type_description
_atom_type_scat_dispersion_real
_atom_type_scat_dispersion_imag
_atom_type_scat_source
C C 0.0033 0.0016 'International Tables Vol C Tables 4.2.6.8 and 6.1.1.4'
H H 0.0000 0.0000 'International Tables Vol C Tables 4.2.6.8 and 6.1.1.4'
N N 0.0061 0.0033 'International Tables Vol C Tables 4.2.6.8 and 6.1.1.4'
P P 0.1023 0.0942 'International Tables Vol C Tables 4.2.6.8 and 6.1.1.4'
Cl Cl 0.1484 0.1585 'International Tables Vol C Tables 4.2.6.8 and 6.1.1.4'

loop_
_geom_angle_atom_site_label_1
_geom_angle_atom_site_label_2
_geom_angle_atom_site_label_3
_geom_angle
_geom_angle_site_symmetry_1
_geom_angle_site_symmetry_3
_geom_angle_publ_flag
N1 P1 N2 69.33(9) . . ?
N1 P1 Cl1 108.67(8) . . ?
N2 P1 Cl1 89.30(7) . . ?
N1 P1 Cl2 92.17(7) . . ?
N2 P1 Cl2 159.98(7) . . ?
Cl1 P1 Cl2 89.56(4) . . ?
C1 N1 C2 130.2(2) . . ?
C1 N1 P1 96.80(14) . . ?
C2 N1 P1 132.56(17) . . ?
N3 C1 N2 128.6(2) . . ?
N3 C1 N1 128.8(2) . . ?
N2 C1 N1 102.6(2) . . ?
C1 N2 C14 129.7(2) . . ?
C1 N2 P1 90.57(15) . . ?
C14 N2 P1 123.88(16) . . ?
C7 C2 C3 121.9(2) . . ?
C7 C2 N1 119.5(2) . . ?
C3 C2 N1 118.5(2) . . ?
C1 N3 C26 120.3(2) . . ?
C1 N3 C32 117.1(2) . . ?
C26 N3 C32 122.6(2) . . ?
C4 C3 C2 117.7(2) . . ?
C4 C3 C8 119.3(2) . . ?
C2 C3 C8 122.9(2) . . ?
C5 C4 C3 121.2(2) . . ?
C4 C5 C6 120.3(2) . . ?
C5 C6 C7 121.0(3) . . ?
C6 C7 C2 117.7(2) . . ?
C6 C7 C11 119.2(2) . . ?
C2 C7 C11 122.9(2) . . ?
C3 C8 C10 111.3(2) . . ?
C3 C8 C9 113.2(2) . . ?
C10 C8 C9 108.9(2) . . ?
C7 C11 C13 114.3(2) . . ?
C7 C11 C12 108.3(2) . . ?
C13 C11 C12 109.3(2) . . ?
C19 C14 C15 121.5(2) . . ?
C19 C14 N2 117.7(2) . . ?
C15 C14 N2 120.4(2) . . ?
C16 C15 C14 117.8(2) . . ?
C16 C15 C20 118.7(2) . . ?
C14 C15 C20 123.4(2) . . ?
C17 C16 C15 121.2(3) . . ?
C18 C17 C16 120.5(2) . . ?
C17 C18 C19 121.1(2) . . ?
C18 C19 C14 117.8(2) . . ?
C18 C19 C23 119.0(2) . . ?
C14 C19 C23 123.2(2) . . ?
C21 C20 C15 111.1(2) . . ?
C21 C20 C22 109.4(2) . . ?
C15 C20 C22 112.5(2) . . ?
C19 C23 C24 112.8(2) . . ?
C19 C23 C25 110.3(2) . . ?
C24 C23 C25 109.6(2) . . ?
N3 C26 C31 115.4(2) . . ?
N3 C26 C27 112.8(2) . . ?
C31 C26 C27 109.8(2) . . ?
C26 C27 C28 110.3(2) . . ?
C29 C28 C27 111.7(3) . . ?
C28 C29 C30 111.5(2) . . ?
C29 C30 C31 110.5(2) . . ?
C26 C31 C30 108.4(2) . . ?
C37 C32 N3 114.1(2) . . ?
C37 C32 C33 110.9(3) . . ?
N3 C32 C33 114.8(2) . . ?
C34 C33 C32 111.1(3) . . ?
C35 C34 C33 110.8(3) . . ?
C34 C35 C36 114.7(4) . . ?
C35 C36 C37 109.9(3) . . ?
C32 C37 C36 112.0(3) . . ?

loop_
_geom_bond_atom_site_label_1
_geom_bond_atom_site_label_2
_geom_bond_distance
_geom_bond_site_symmetry_2
_geom_bond_publ_flag
Cl1 P1 2.0947(11) . ?
P1 N1 1.776(2) . ?
P1 N2 1.952(2) . ?
P1 Cl2 2.2899(12) . ?
N1 C1 1.385(3) . ?
N1 C2 1.445(3) . ?
C1 N3 1.338(3) . ?
C1 N2 1.338(3) . ?
N2 C14 1.436(3) . ?
C2 C7 1.401(4) . ?
C2 C3 1.405(3) . ?
N3 C26 1.503(3) . ?
N3 C32 1.513(3) . ?
C3 C4 1.392(3) . ?
C3 C8 1.529(4) . ?
C4 C5 1.378(4) . ?
C5 C6 1.380(4) . ?
C6 C7 1.398(3) . ?
C7 C11 1.520(4) . ?
C8 C10 1.530(4) . ?
C8 C9 1.535(4) . ?
C11 C13 1.523(4) . ?
C11 C12 1.541(4) . ?
C14 C19 1.407(3) . ?
C14 C15 1.410(4) . ?
C15 C16 1.395(4) . ?
C15 C20 1.532(3) . ?
C16 C17 1.378(4) . ?
C17 C18 1.375(4) . ?
C18 C19 1.401(3) . ?
C19 C23 1.513(4) . ?
C20 C21 1.529(4) . ?
C20 C22 1.536(4) . ?
C23 C24 1.521(4) . ?
C23 C25 1.528(4) . ?
C26 C31 1.531(4) . ?
C26 C27 1.531(4) . ?
C27 C28 1.538(4) . ?
C28 C29 1.511(4) . ?
C29 C30 1.526(4) . ?
C30 C31 1.536(4) . ?
C32 C37 1.496(5) . ?
C32 C33 1.539(4) . ?
C33 C34 1.535(4) . ?
C34 C35 1.468(6) . ?
C35 C36 1.515(6) . ?
C36 C37 1.547(5) . ?
